data_1506795
loop_
_publ_author_name
'Kawulka, Karen E.'
'Sprules, Tara'
'Diaper, Christopher M.'
'Whittal, Randy M.'
'McKay, Ryan T.'
'Mercier, Pascal'
'Zuber, Peter'
'Vederas, John C.'

_publ_section_title
;
 Structure of subtilosin A, a cyclic antimicrobial peptide from Bacillus
 subtilis with unusual sulfur to alpha-carbon cross-links: formation and
 reduction of alpha-thio-alpha-amino acid derivatives.
;
_journal_issue 12
_journal_name_full Biochemistry
_journal_page_first 3385
_journal_page_last 3395
_journal_paper_doi 10.1021/bi0359527
_journal_volume 43
_journal_year 2004
_chemical_formula_sum 'C14 H19 N O4 S'
_chemical_formula_weight 297.36
_chemical_name_systematic ?
_space_group_IT_number 4
_symmetry_cell_setting monoclinic
_symmetry_space_group_name_Hall 'P 2yb'
_symmetry_space_group_name_H-M 'P 1 21 1'
_atom_sites_solution_hydrogens geom
_atom_sites_solution_primary direct
_atom_sites_solution_secondary difmap
_audit_creation_method SHELXL-97
_cell_angle_alpha 90.00
_cell_angle_beta 93.246(4)
_cell_angle_gamma 90.00
_cell_formula_units_Z 2
_cell_length_a 6.1115(13)
_cell_length_b 13.323(3)
_cell_length_c 8.8714(19)
_cell_measurement_reflns_used 2891
_cell_measurement_temperature 193(2)
_cell_measurement_theta_max 26.201
_cell_measurement_theta_min 2.761
_cell_volume 721.2(3)
_computing_cell_refinement 'Bruker SAINT (Bruker, 1997)'
_computing_data_collection 'Bruker SMART (Bruker, 1997)'
_computing_data_reduction 'Bruker SAINT (Bruker, 1997)'
_computing_molecular_graphics 'Bruker SHELXTL (Bruker, 1997)'
_computing_publication_material 'Bruker SHELXTL (Bruker, 1997)'
_computing_structure_refinement 'SHELXL-97 (Sheldrick, 1997)'
_computing_structure_solution 'DIRDIF-96 (Beurskens et al., 1996)'
_diffrn_ambient_temperature 193(2)
_diffrn_detector_area_resol_mean 8.192
_diffrn_measured_fraction_theta_full 0.994
_diffrn_measured_fraction_theta_max 0.994
_diffrn_measurement_device_type 'Bruker PLATFORM diffractometer/SMART 1000 CCD area detector'
_diffrn_measurement_method '\w scans'
_diffrn_radiation_monochromator graphite
_diffrn_radiation_source 'fine-focus sealed tube'
_diffrn_radiation_type MoK\a
_diffrn_radiation_wavelength 0.71073
_diffrn_reflns_av_R_equivalents 0.0296
_diffrn_reflns_av_sigmaI/netI 0.0517
_diffrn_reflns_limit_h_max 7
_diffrn_reflns_limit_h_min -7
_diffrn_reflns_limit_k_max 16
_diffrn_reflns_limit_k_min -15
_diffrn_reflns_limit_l_max 11
_diffrn_reflns_limit_l_min -11
_diffrn_reflns_number 3977
_diffrn_reflns_theta_full 26.29
_diffrn_reflns_theta_max 26.29
_diffrn_reflns_theta_min 2.30
_diffrn_standards_decay_% 0
_diffrn_standards_interval_time 0
_diffrn_standards_number 0
_exptl_absorpt_coefficient_mu 0.237
_exptl_absorpt_correction_T_max 0.9929
_exptl_absorpt_correction_T_min 0.8062
_exptl_absorpt_correction_type multi-scan
_exptl_absorpt_process_details 'SADABS (Sheldrick, 1996)'
_exptl_crystal_colour colorless
_exptl_crystal_density_diffrn 1.369
_exptl_crystal_density_meas 0
_exptl_crystal_density_method 'not measured'
_exptl_crystal_description rod
_exptl_crystal_F_000 316
_exptl_crystal_size_max 0.95
_exptl_crystal_size_mid 0.08
_exptl_crystal_size_min 0.03
_refine_diff_density_max 0.693
_refine_diff_density_min -0.254
_refine_diff_density_rms 0.066
_refine_ls_abs_structure_details 'Flack H D (1983), Acta Cryst. A39, 876-881'
_refine_ls_abs_structure_Flack 0.21(11)
_refine_ls_extinction_method none
_refine_ls_goodness_of_fit_ref 1.061
_refine_ls_hydrogen_treatment constr
_refine_ls_matrix_type full
_refine_ls_number_parameters 182
_refine_ls_number_reflns 2534
_refine_ls_number_restraints 1
_refine_ls_restrained_S_all 1.061
_refine_ls_R_factor_all 0.0561
_refine_ls_R_factor_gt 0.0483
_refine_ls_shift/su_max 0.000
_refine_ls_shift/su_mean 0.000
_refine_ls_structure_factor_coef Fsqd
_refine_ls_weighting_details 'calc w=1/[\s^2^(Fo^2^)+(0.0639P)^2^+0.2766P] where P=(Fo^2^+2Fc^2^)/3'
_refine_ls_weighting_scheme calc
_refine_ls_wR_factor_gt 0.1151
_refine_ls_wR_factor_ref 0.1187
_reflns_number_gt 2266
_reflns_number_total 2534
_reflns_threshold_expression I>2\s(I)
_cod_data_source_file bi0359527si20031031_034514.cif
_cod_data_source_block jcv0301
_cod_depositor_comments
;
The following automatic conversions were performed:

'_symmetry_cell_setting' value 'Monoclinic' changed to 'monoclinic'
according to /home/saulius/struct/CIF-dictionaries/cif_core.dic
dictionary named 'cif_core.dic' version 2.4.1 from 2010-06-29.

Automatic conversion script
Id: cif_fix_values 1715 2011-07-08 13:25:40Z adriana 
;
_cod_original_sg_symbol_H-M P2(1)
_cod_database_code 1506795

loop_
_symmetry_equiv_pos_as_xyz
'x, y, z'
'-x, y+1/2, -z'

loop_
_atom_site_label
_atom_site_type_symbol
_atom_site_fract_x
_atom_site_fract_y
_atom_site_fract_z
_atom_site_U_iso_or_equiv
_atom_site_adp_type
_atom_site_occupancy
_atom_site_symmetry_multiplicity
_atom_site_calc_flag
_atom_site_refinement_flags
S S 0.42718(13) 0.15382(6) 0.63277(9) 0.0210(2) Uani 1 1 d .
O1 O 0.1239(4) 0.34553(19) 0.8240(3) 0.0277(6) Uani 1 1 d .
O2 O 0.4170(4) 0.38644(18) 0.6970(3) 0.0229(5) Uani 1 1 d .
O3 O 0.7899(3) 0.1587(2) 0.8518(3) 0.0255(5) Uani 1 1 d .
H3O H 0.7483 0.1125 0.9078 0.038 Uiso 1 1 calc R
O4 O 0.5116(4) 0.0460(2) 0.9900(3) 0.0300(6) Uani 1 1 d .
N N 0.2826(4) 0.1731(2) 0.9187(3) 0.0199(7) Uani 1 1 d .
H1N H 0.1547 0.2000 0.9352 0.024 Uiso 1 1 calc R
C1 C 0.2992(6) 0.3261(3) 0.7813(4) 0.0179(7) Uani 1 1 d .
C2 C 0.4141(5) 0.2243(3) 0.8108(4) 0.0182(7) Uani 1 1 d .
C3 C 0.6560(6) 0.2440(3) 0.8680(4) 0.0217(7) Uani 1 1 d .
H3 H 0.7135 0.2974 0.8016 0.026 Uiso 1 1 calc R
C4 C 0.6720(6) 0.2853(3) 1.0282(4) 0.0281(8) Uani 1 1 d .
H4A H 0.8261 0.2972 1.0595 0.034 Uiso 1 1 calc R
H4B H 0.6095 0.2366 1.0966 0.034 Uiso 1 1 calc R
H4C H 0.5906 0.3485 1.0316 0.034 Uiso 1 1 calc R
C5 C 0.3148(7) 0.4820(3) 0.6564(4) 0.0278(8) Uani 1 1 d .
H5A H 0.4128 0.5210 0.5953 0.033 Uiso 1 1 calc R
H5B H 0.2864 0.5194 0.7484 0.033 Uiso 1 1 calc R
H5C H 0.1761 0.4700 0.5983 0.033 Uiso 1 1 calc R
C6 C 0.3360(5) 0.0888(3) 0.9960(4) 0.0209(7) Uani 1 1 d .
C7 C 0.1648(6) 0.0523(3) 1.0976(4) 0.0304(9) Uani 1 1 d .
H7A H 0.2161 -0.0094 1.1486 0.036 Uiso 1 1 calc R
H7B H 0.0287 0.0384 1.0375 0.036 Uiso 1 1 calc R
H7C H 0.1379 0.1038 1.1732 0.036 Uiso 1 1 calc R
C8 C 0.1504(6) 0.1666(3) 0.5473(4) 0.0257(8) Uani 1 1 d .
H8A H 0.1205 0.1081 0.4804 0.031 Uiso 1 1 calc R
H8B H 0.0464 0.1633 0.6287 0.031 Uiso 1 1 calc R
C9 C 0.1023(6) 0.2612(3) 0.4563(4) 0.0218(8) Uani 1 1 d .
C10 C 0.2507(6) 0.3009(3) 0.3586(4) 0.0271(8) Uani 1 1 d .
H10 H 0.3876 0.2687 0.3483 0.033 Uiso 1 1 calc R
C11 C 0.2000(7) 0.3873(3) 0.2762(4) 0.0313(9) Uani 1 1 d .
H11 H 0.3033 0.4144 0.2113 0.038 Uiso 1 1 calc R
C12 C 0.0012(7) 0.4336(3) 0.2884(4) 0.0289(9) Uani 1 1 d .
H12 H -0.0322 0.4931 0.2327 0.035 Uiso 1 1 calc R
C13 C -0.1509(7) 0.3937(3) 0.3815(4) 0.0303(9) Uani 1 1 d .
H13 H -0.2900 0.4247 0.3882 0.036 Uiso 1 1 calc R
C14 C -0.0985(6) 0.3077(3) 0.4654(4) 0.0277(8) Uani 1 1 d .
H14 H -0.2025 0.2806 0.5299 0.033 Uiso 1 1 calc R

loop_
_atom_site_aniso_label
_atom_site_aniso_U_11
_atom_site_aniso_U_22
_atom_site_aniso_U_33
_atom_site_aniso_U_23
_atom_site_aniso_U_13
_atom_site_aniso_U_12
S 0.0228(4) 0.0195(4) 0.0209(4) -0.0025(4) 0.0021(3) 0.0022(4)
O1 0.0218(13) 0.0235(14) 0.0386(15) 0.0050(11) 0.0092(11) 0.0042(11)
O2 0.0221(13) 0.0176(13) 0.0292(13) 0.0051(10) 0.0034(10) -0.0012(11)
O3 0.0160(11) 0.0236(13) 0.0372(13) 0.0046(13) 0.0040(9) 0.0027(12)
O4 0.0246(14) 0.0272(15) 0.0383(15) 0.0094(12) 0.0033(12) 0.0029(12)
N 0.0121(12) 0.0215(19) 0.0268(14) 0.0027(12) 0.0066(11) 0.0008(12)
C1 0.0176(16) 0.0166(18) 0.0193(16) -0.0030(13) -0.0002(13) -0.0006(14)
C2 0.0173(16) 0.0186(17) 0.0189(16) -0.0004(13) 0.0034(13) -0.0011(14)
C3 0.0156(16) 0.0219(19) 0.0280(19) 0.0004(15) 0.0039(14) 0.0026(14)
C4 0.0240(19) 0.030(2) 0.030(2) -0.0051(16) -0.0008(16) -0.0035(17)
C5 0.035(2) 0.0168(19) 0.031(2) 0.0031(15) 0.0032(17) -0.0013(17)
C6 0.0184(17) 0.0234(19) 0.0208(18) 0.0000(14) 0.0008(13) -0.0051(15)
C7 0.030(2) 0.034(2) 0.027(2) 0.0071(16) 0.0059(17) -0.0043(18)
C8 0.0260(17) 0.021(2) 0.0292(17) -0.0009(16) -0.0054(14) -0.0047(17)
C9 0.0257(18) 0.0238(19) 0.0155(17) -0.0015(13) -0.0021(15) -0.0051(16)
C10 0.029(2) 0.030(2) 0.0218(18) -0.0012(16) 0.0022(15) 0.0003(17)
C11 0.040(2) 0.034(2) 0.0205(18) 0.0057(17) 0.0054(16) -0.007(2)
C12 0.038(2) 0.024(2) 0.0246(19) 0.0024(15) -0.0038(17) 0.0002(17)
C13 0.028(2) 0.029(2) 0.032(2) -0.0024(16) -0.0043(16) 0.0031(18)
C14 0.026(2) 0.032(2) 0.0254(19) 0.0001(16) 0.0011(15) -0.0033(17)

loop_
_atom_type_symbol
_atom_type_description
_atom_type_scat_dispersion_real
_atom_type_scat_dispersion_imag
_atom_type_scat_source
C C 0.0033 0.0016 'International Tables Vol C Tables 4.2.6.8 and 6.1.1.4'
H H 0.0000 0.0000 'International Tables Vol C Tables 4.2.6.8 and 6.1.1.4'
N N 0.0061 0.0033 'International Tables Vol C Tables 4.2.6.8 and 6.1.1.4'
O O 0.0106 0.0060 'International Tables Vol C Tables 4.2.6.8 and 6.1.1.4'
S S 0.1246 0.1234 'International Tables Vol C Tables 4.2.6.8 and 6.1.1.4'

loop_
_geom_angle_atom_site_label_1
_geom_angle_atom_site_label_2
_geom_angle_atom_site_label_3
_geom_angle
C8 S C2 103.00(16)
C1 O2 C5 115.3(3)
C6 N C2 126.8(3)
O1 C1 O2 125.0(3)
O1 C1 C2 123.3(3)
O2 C1 C2 111.7(3)
N C2 C1 105.1(3)
N C2 C3 114.5(3)
C1 C2 C3 108.7(3)
N C2 S 112.2(2)
C1 C2 S 110.1(2)
C3 C2 S 106.2(2)
O3 C3 C4 112.3(3)
O3 C3 C2 112.1(3)
C4 C3 C2 112.0(3)
O4 C6 N 123.8(3)
O4 C6 C7 121.3(3)
N C6 C7 114.8(3)
C9 C8 S 116.5(3)
C14 C9 C10 118.5(3)
C14 C9 C8 119.2(3)
C10 C9 C8 122.2(3)
C11 C10 C9 120.6(4)
C12 C11 C10 120.2(4)
C11 C12 C13 120.1(4)
C12 C13 C14 119.5(4)
C9 C14 C13 121.0(4)

loop_
_geom_bond_atom_site_label_1
_geom_bond_atom_site_label_2
_geom_bond_distance
S C8 1.822(3)
S C2 1.843(3)
O1 C1 1.185(4)
O2 C1 1.336(4)
O2 C5 1.455(4)
O3 C3 1.412(4)
O4 C6 1.219(4)
N C6 1.346(5)
N C2 1.454(4)
C1 C2 1.543(5)
C2 C3 1.558(5)
C3 C4 1.521(5)
C6 C7 1.500(5)
C8 C9 1.517(5)
C9 C14 1.381(5)
C9 C10 1.394(5)
C10 C11 1.388(6)
C11 C12 1.373(6)
C12 C13 1.384(6)
C13 C14 1.394(6)

loop_
_geom_hbond_atom_site_label_D
_geom_hbond_atom_site_label_H
_geom_hbond_atom_site_label_A
_geom_hbond_distance_DH
_geom_hbond_distance_HA
_geom_hbond_distance_DA
_geom_hbond_angle_DHA
O3 H3O O4 0.84 1.88 2.625(4) 147.3

loop_
_geom_torsion_atom_site_label_1
_geom_torsion_atom_site_label_2
_geom_torsion_atom_site_label_3
_geom_torsion_atom_site_label_4
_geom_torsion
C5 O2 C1 O1 -0.5(5)
C5 O2 C1 C2 176.7(3)
C6 N C2 C1 -168.9(3)
C6 N C2 C3 -49.6(4)
C6 N C2 S 71.5(4)
O1 C1 C2 N -10.1(4)
O2 C1 C2 N 172.7(3)
O1 C1 C2 C3 -133.1(3)
O2 C1 C2 C3 49.7(4)
O1 C1 C2 S 111.0(3)
O2 C1 C2 S -66.3(3)
C8 S C2 N 70.5(3)
C8 S C2 C1 -46.3(3)
C8 S C2 C3 -163.8(2)
N C2 C3 O3 81.8(4)
C1 C2 C3 O3 -161.0(3)
S C2 C3 O3 -42.6(3)
N C2 C3 C4 -45.5(4)
C1 C2 C3 C4 71.8(4)
S C2 C3 C4 -169.8(3)
C2 N C6 O4 3.5(5)
C2 N C6 C7 -178.9(3)
C2 S C8 C9 84.5(3)
S C8 C9 C14 -141.0(3)
S C8 C9 C10 41.7(4)
C14 C9 C10 C11 2.1(5)
C8 C9 C10 C11 179.5(3)
C9 C10 C11 C12 -1.1(6)
C10 C11 C12 C13 -0.8(6)
C11 C12 C13 C14 1.5(6)
C10 C9 C14 C13 -1.3(5)
C8 C9 C14 C13 -178.8(3)
C12 C13 C14 C9 -0.5(6)

loop_
_cod_related_entry_id
_cod_related_entry_code
_cod_related_entry_database
1 30651754 ChemSpider
